data_1549070
loop_
_publ_author_name
'Chen, He-Ping'
'Zhao, Zhen-Zhu'
'Li, Zheng-Hui'
'Huang, Ying'
'Zhang, Shuai-Bing'
'Tang, Yang'
'Yao, Jian-Neng'
'Chen, Lin'
'Isaka, Masahiko'
'Feng, Tao'
'Liu, Ji-Kai'

_publ_section_title
;
 Antiproliferative and Anti-inflammatory Lanostane Triterpenoids from the
 Polish Edible Mushroom Macrolepiota procera.
;
_journal_name_full 'Journal of agricultural and food chemistry'
_journal_paper_doi 10.1021/acs.jafc.8b00287
_journal_year 2018
_chemical_absolute_configuration unk
_chemical_formula_moiety 'C30 H38 O5'
_chemical_formula_sum 'C30 H38 O5'
_chemical_formula_weight 478.60
_chemical_name_systematic
; 
 ? 
;
_space_group_IT_number 19
_symmetry_cell_setting orthorhombic
_symmetry_space_group_name_Hall 'P 2ac 2ab'
_symmetry_space_group_name_H-M 'P 21 21 21'
_atom_sites_solution_hydrogens geom
_atom_sites_solution_primary direct
_atom_sites_solution_secondary difmap
_audit_creation_method SHELXL-97
_cell_angle_alpha 90.00
_cell_angle_beta 90.00
_cell_angle_gamma 90.00
_cell_formula_units_Z 4
_cell_length_a 6.2081(3)
_cell_length_b 19.8715(11)
_cell_length_c 20.2149(11)
_cell_measurement_reflns_used 6434
_cell_measurement_temperature 100(2)
_cell_measurement_theta_max 69.00
_cell_measurement_theta_min 3.12
_cell_volume 2493.8(2)
_computing_cell_refinement 'Bruker SAINT'
_computing_data_collection 'Bruker APEX2'
_computing_data_reduction 'Bruker SAINT'
_computing_molecular_graphics 'Bruker SHELXTL'
_computing_publication_material 'Bruker SHELXTL'
_computing_structure_refinement 'SHELXL-97 (Sheldrick, 2008)'
_computing_structure_solution 'SHELXS-97 (Sheldrick, 2008)'
_diffrn_ambient_temperature 100(2)
_diffrn_measured_fraction_theta_full 0.958
_diffrn_measured_fraction_theta_max 0.958
_diffrn_measurement_device_type 'Bruker APEX-II CCD'
_diffrn_measurement_method '\f and \w scans'
_diffrn_radiation_monochromator graphite
_diffrn_radiation_source 'fine-focus sealed tube'
_diffrn_radiation_type CuK\a
_diffrn_radiation_wavelength 1.54178
_diffrn_reflns_av_R_equivalents 0.0502
_diffrn_reflns_av_sigmaI/netI 0.0494
_diffrn_reflns_limit_h_max 7
_diffrn_reflns_limit_h_min -7
_diffrn_reflns_limit_k_max 23
_diffrn_reflns_limit_k_min -23
_diffrn_reflns_limit_l_max 23
_diffrn_reflns_limit_l_min -23
_diffrn_reflns_number 13924
_diffrn_reflns_theta_full 69.54
_diffrn_reflns_theta_max 69.54
_diffrn_reflns_theta_min 3.12
_exptl_absorpt_coefficient_mu 0.680
_exptl_absorpt_correction_T_max 0.9539
_exptl_absorpt_correction_T_min 0.5858
_exptl_absorpt_correction_type multi-scan
_exptl_absorpt_process_details sadabs
_exptl_crystal_colour colourless
_exptl_crystal_density_diffrn 1.275
_exptl_crystal_density_method 'not measured'
_exptl_crystal_description needle
_exptl_crystal_F_000 1032
_exptl_crystal_size_max 0.88
_exptl_crystal_size_mid 0.08
_exptl_crystal_size_min 0.07
_refine_diff_density_max 0.406
_refine_diff_density_min -0.185
_refine_diff_density_rms 0.048
_refine_ls_abs_structure_details 'Flack H D (1983), Acta Cryst. A39, 876-881'
_refine_ls_abs_structure_Flack 0.4(3)
_refine_ls_extinction_method none
_refine_ls_goodness_of_fit_ref 1.061
_refine_ls_hydrogen_treatment constr
_refine_ls_matrix_type full
_refine_ls_number_parameters 323
_refine_ls_number_reflns 4386
_refine_ls_number_restraints 0
_refine_ls_restrained_S_all 1.061
_refine_ls_R_factor_all 0.0547
_refine_ls_R_factor_gt 0.0493
_refine_ls_shift/su_max 0.000
_refine_ls_shift/su_mean 0.000
_refine_ls_structure_factor_coef Fsqd
_refine_ls_weighting_details 'calc w=1/[\s^2^(Fo^2^)+(0.0632P)^2^+1.0038P] where P=(Fo^2^+2Fc^2^)/3'
_refine_ls_weighting_scheme calc
_refine_ls_wR_factor_gt 0.1274
_refine_ls_wR_factor_ref 0.1319
_reflns_number_gt 3951
_reflns_number_total 4386
_reflns_threshold_expression >2sigma(I)
_cod_data_source_file jf8b00287_si_003.cif
_cod_data_source_block cu_lcml24_0m
_cod_depositor_comments
;
The following automatic conversions were performed:

'_symmetry_cell_setting' value 'Orthorhombic' changed to
'orthorhombic' according to
/home/data/users/saulius/crontab/automatic-downloads/rss-feeds/ACS/lib/dictionaries/cif_core.dic
dictionary named 'cif_core.dic' version 2.4.2 from 2011-04-26.

Automatic conversion script
Id: cif_fix_values 4973 2017-02-22 13:04:09Z antanas 
;
_cod_database_code 1549070

loop_
_symmetry_equiv_pos_as_xyz
'x, y, z'
'x+1/2, -y+1/2, -z'
'-x, y+1/2, -z+1/2'
'-x+1/2, -y, z+1/2'

loop_
_atom_site_label
_atom_site_type_symbol
_atom_site_fract_x
_atom_site_fract_y
_atom_site_fract_z
_atom_site_U_iso_or_equiv
_atom_site_adp_type
_atom_site_occupancy
_atom_site_symmetry_multiplicity
_atom_site_calc_flag
_atom_site_refinement_flags
O3 O 0.0180(4) 0.72910(9) 1.07983(11) 0.0504(6) Uani 1 1 d .
O16 O 0.1722(3) 0.21605(8) 0.87584(9) 0.0325(4) Uani 1 1 d .
O23 O 0.0683(3) 0.10482(8) 0.85536(9) 0.0344(4) Uani 1 1 d .
O26 O 0.1967(3) -0.00083(9) 0.85077(10) 0.0435(5) Uani 1 1 d .
O11 O -0.0477(4) 0.54574(9) 0.82116(10) 0.0517(6) Uani 1 1 d .
C3 C 0.0395(5) 0.67848(13) 1.04724(15) 0.0392(7) Uani 1 1 d .
C2 C -0.0842(6) 0.67044(14) 0.98599(18) 0.0486(8) Uani 1 1 d .
H2 H -0.1905 0.7033 0.9761 0.058 Uiso 1 1 calc R
C1 C -0.0572(6) 0.61942(13) 0.94262(16) 0.0486(8) Uani 1 1 d .
H1 H -0.1449 0.6176 0.9042 0.058 Uiso 1 1 calc R
C10 C 0.1119(5) 0.56430(13) 0.95407(14) 0.0360(6) Uani 1 1 d .
C9 C 0.0342(5) 0.49622(13) 0.92580(13) 0.0317(6) Uani 1 1 d .
C8 C 0.0611(4) 0.43780(12) 0.95887(12) 0.0292(5) Uani 1 1 d .
C14 C -0.0354(4) 0.37271(12) 0.93170(12) 0.0281(6) Uani 1 1 d .
C15 C 0.0689(5) 0.30466(12) 0.95111(13) 0.0318(6) Uani 1 1 d .
H15A H 0.2280 0.3079 0.9509 0.038 Uiso 1 1 calc R
H15B H 0.0204 0.2900 0.9955 0.038 Uiso 1 1 calc R
C16 C -0.0111(4) 0.25596(13) 0.89718(13) 0.0307(6) Uani 1 1 d .
H16 H -0.1267 0.2261 0.9152 0.037 Uiso 1 1 calc R
C23 C 0.1265(5) 0.16951(12) 0.82517(14) 0.0310(6) Uani 1 1 d .
C26 C 0.2135(5) 0.05724(13) 0.83552(13) 0.0341(6) Uani 1 1 d .
C4 C 0.1923(5) 0.62188(13) 1.06882(14) 0.0347(6) Uani 1 1 d .
C5 C 0.1361(5) 0.55659(12) 1.03025(13) 0.0309(6) Uani 1 1 d .
H5 H -0.0100 0.5433 1.0464 0.037 Uiso 1 1 calc R
C19 C 0.3184(6) 0.58528(17) 0.91747(15) 0.0528(9) Uani 1 1 d .
H19A H 0.3512 0.6324 0.9275 0.079 Uiso 1 1 calc R
H19B H 0.2972 0.5800 0.8697 0.079 Uiso 1 1 calc R
H19C H 0.4383 0.5568 0.9319 0.079 Uiso 1 1 calc R
C11 C -0.0508(5) 0.49557(13) 0.85610(13) 0.0377(6) Uani 1 1 d .
C12 C -0.1343(5) 0.43060(12) 0.82676(13) 0.0329(6) Uani 1 1 d .
H12A H -0.1163 0.4316 0.7781 0.039 Uiso 1 1 calc R
H12B H -0.2900 0.4261 0.8365 0.039 Uiso 1 1 calc R
C13 C -0.0142(4) 0.37037(12) 0.85500(12) 0.0289(6) Uani 1 1 d .
C30 C -0.2701(4) 0.37101(13) 0.95704(14) 0.0344(6) Uani 1 1 d .
H30A H -0.3495 0.4095 0.9390 0.052 Uiso 1 1 calc R
H30B H -0.2707 0.3734 1.0055 0.052 Uiso 1 1 calc R
H30C H -0.3392 0.3291 0.9428 0.052 Uiso 1 1 calc R
C7 C 0.1707(5) 0.43255(13) 1.02468(13) 0.0339(6) Uani 1 1 d .
H7A H 0.2796 0.3962 1.0226 0.041 Uiso 1 1 calc R
H7B H 0.0628 0.4198 1.0585 0.041 Uiso 1 1 calc R
C6 C 0.2804(5) 0.49727(13) 1.04613(13) 0.0356(6) Uani 1 1 d .
H6A H 0.3096 0.4958 1.0943 0.043 Uiso 1 1 calc R
H6B H 0.4196 0.5022 1.0227 0.043 Uiso 1 1 calc R
C17 C -0.1004(4) 0.29926(12) 0.83936(13) 0.0290(6) Uani 1 1 d .
H17 H -0.2606 0.3008 0.8444 0.035 Uiso 1 1 calc R
C20 C -0.0528(5) 0.26777(12) 0.77152(13) 0.0328(6) Uani 1 1 d .
H20 H 0.0956 0.2811 0.7574 0.039 Uiso 1 1 calc R
C22 C -0.0595(5) 0.19155(12) 0.78144(13) 0.0341(6) Uani 1 1 d .
H22A H -0.1977 0.1786 0.8023 0.041 Uiso 1 1 calc R
H22B H -0.0496 0.1687 0.7380 0.041 Uiso 1 1 calc R
C25 C 0.3809(5) 0.08965(13) 0.79434(13) 0.0328(6) Uani 1 1 d .
C24 C 0.3286(5) 0.15416(13) 0.78908(13) 0.0309(6) Uani 1 1 d .
H24 H 0.4103 0.1865 0.7652 0.037 Uiso 1 1 calc R
C27 C 0.5622(5) 0.05001(13) 0.76606(14) 0.0367(6) Uani 1 1 d .
H27A H 0.6588 0.0357 0.8017 0.055 Uiso 1 1 calc R
H27B H 0.6421 0.0779 0.7345 0.055 Uiso 1 1 calc R
H27C H 0.5051 0.0103 0.7433 0.055 Uiso 1 1 calc R
C21 C -0.2124(5) 0.29030(13) 0.71889(14) 0.0399(7) Uani 1 1 d .
H21A H -0.3596 0.2820 0.7345 0.060 Uiso 1 1 calc R
H21B H -0.1872 0.2649 0.6781 0.060 Uiso 1 1 calc R
H21C H -0.1933 0.3385 0.7102 0.060 Uiso 1 1 calc R
C18 C 0.2234(4) 0.37567(13) 0.83346(13) 0.0318(6) Uani 1 1 d .
H18A H 0.2905 0.4144 0.8553 0.048 Uiso 1 1 calc R
H18B H 0.2308 0.3815 0.7854 0.048 Uiso 1 1 calc R
H18C H 0.2999 0.3345 0.8460 0.048 Uiso 1 1 calc R
C29 C 0.4248(5) 0.64652(15) 1.06026(16) 0.0439(7) Uani 1 1 d .
H29A H 0.5245 0.6094 1.0691 0.066 Uiso 1 1 calc R
H29B H 0.4528 0.6834 1.0913 0.066 Uiso 1 1 calc R
H29C H 0.4456 0.6626 1.0149 0.066 Uiso 1 1 calc R
C28 C 0.1562(6) 0.61032(14) 1.14307(14) 0.0437(8) Uani 1 1 d .
H28A H 0.1681 0.6533 1.1666 0.066 Uiso 1 1 calc R
H28B H 0.2651 0.5790 1.1599 0.066 Uiso 1 1 calc R
H28C H 0.0124 0.5913 1.1502 0.066 Uiso 1 1 calc R

loop_
_atom_site_aniso_label
_atom_site_aniso_U_11
_atom_site_aniso_U_22
_atom_site_aniso_U_33
_atom_site_aniso_U_23
_atom_site_aniso_U_13
_atom_site_aniso_U_12
O3 0.0640(15) 0.0328(10) 0.0544(13) 0.0022(9) 0.0110(11) 0.0075(10)
O16 0.0327(10) 0.0291(9) 0.0355(10) -0.0025(7) -0.0035(8) 0.0036(8)
O23 0.0364(11) 0.0267(9) 0.0401(10) 0.0028(7) 0.0039(9) 0.0007(8)
O26 0.0466(12) 0.0297(10) 0.0541(12) 0.0070(8) 0.0114(11) 0.0025(9)
O11 0.0770(17) 0.0350(10) 0.0432(12) 0.0133(9) -0.0191(13) -0.0120(11)
C3 0.0457(17) 0.0278(14) 0.0440(16) 0.0040(12) 0.0088(15) -0.0030(13)
C2 0.049(2) 0.0299(15) 0.066(2) 0.0069(14) -0.0043(17) 0.0022(14)
C1 0.068(2) 0.0246(14) 0.0530(19) 0.0078(12) -0.0100(18) 0.0052(15)
C10 0.0424(16) 0.0306(13) 0.0350(14) 0.0036(11) -0.0055(13) -0.0034(12)
C9 0.0335(15) 0.0313(13) 0.0301(13) 0.0026(10) -0.0005(11) -0.0015(12)
C8 0.0270(13) 0.0315(13) 0.0289(12) 0.0030(10) 0.0025(11) 0.0025(11)
C14 0.0301(14) 0.0258(12) 0.0283(13) 0.0046(10) -0.0025(11) 0.0034(11)
C15 0.0354(14) 0.0307(13) 0.0293(13) 0.0027(10) -0.0024(12) 0.0029(11)
C16 0.0299(15) 0.0313(13) 0.0309(13) 0.0031(10) 0.0011(11) 0.0009(11)
C23 0.0331(15) 0.0270(12) 0.0329(13) 0.0001(10) -0.0030(12) -0.0070(11)
C26 0.0394(16) 0.0289(14) 0.0340(14) 0.0004(11) 0.0019(13) -0.0006(12)
C4 0.0413(16) 0.0300(13) 0.0326(14) -0.0019(11) 0.0035(13) -0.0021(13)
C5 0.0343(14) 0.0267(13) 0.0316(14) 0.0004(10) 0.0020(12) 0.0004(11)
C19 0.064(2) 0.0619(19) 0.0327(16) -0.0029(14) 0.0055(16) -0.0234(18)
C11 0.0444(17) 0.0332(14) 0.0357(15) 0.0057(11) -0.0057(14) -0.0066(13)
C12 0.0372(15) 0.0299(13) 0.0316(13) 0.0034(11) -0.0070(12) -0.0007(11)
C13 0.0295(14) 0.0309(13) 0.0264(13) 0.0029(10) -0.0046(11) -0.0007(11)
C30 0.0336(15) 0.0341(14) 0.0356(14) 0.0037(11) 0.0002(12) -0.0011(12)
C7 0.0423(16) 0.0299(13) 0.0294(13) 0.0004(10) -0.0008(12) 0.0069(12)
C6 0.0430(16) 0.0343(14) 0.0297(13) -0.0062(11) -0.0055(12) 0.0096(13)
C17 0.0266(13) 0.0301(13) 0.0304(13) 0.0041(10) -0.0002(11) -0.0001(11)
C20 0.0358(15) 0.0332(14) 0.0294(13) 0.0009(10) -0.0033(12) -0.0061(12)
C22 0.0379(15) 0.0298(13) 0.0345(14) -0.0015(10) -0.0008(13) -0.0044(12)
C25 0.0379(16) 0.0316(14) 0.0290(13) -0.0030(10) -0.0005(12) -0.0043(12)
C24 0.0296(15) 0.0323(14) 0.0308(13) 0.0000(10) -0.0036(12) -0.0060(11)
C27 0.0362(15) 0.0348(14) 0.0390(15) -0.0032(11) 0.0068(13) -0.0009(13)
C21 0.0504(18) 0.0337(14) 0.0357(15) 0.0028(11) -0.0069(14) -0.0076(13)
C18 0.0349(15) 0.0334(13) 0.0269(13) -0.0010(11) -0.0029(12) -0.0059(12)
C29 0.0461(18) 0.0429(16) 0.0428(17) -0.0066(12) -0.0017(15) -0.0053(14)
C28 0.065(2) 0.0298(14) 0.0366(16) -0.0050(11) 0.0062(15) 0.0024(14)

loop_
_atom_type_symbol
_atom_type_description
_atom_type_scat_dispersion_real
_atom_type_scat_dispersion_imag
_atom_type_scat_source
C C 0.0181 0.0091 'International Tables Vol C Tables 4.2.6.8 and 6.1.1.4'
H H 0.0000 0.0000 'International Tables Vol C Tables 4.2.6.8 and 6.1.1.4'
O O 0.0492 0.0322 'International Tables Vol C Tables 4.2.6.8 and 6.1.1.4'

loop_
_geom_angle_atom_site_label_1
_geom_angle_atom_site_label_2
_geom_angle_atom_site_label_3
_geom_angle
C23 O16 C16 114.6(2)
C26 O23 C23 108.7(2)
O3 C3 C2 119.5(3)
O3 C3 C4 121.5(3)
C2 C3 C4 118.9(2)
C1 C2 C3 124.4(3)
C1 C2 H2 117.8
C3 C2 H2 117.8
C2 C1 C10 121.5(3)
C2 C1 H1 119.3
C10 C1 H1 119.3
C1 C10 C19 107.7(2)
C1 C10 C9 110.8(2)
C19 C10 C9 108.6(2)
C1 C10 C5 106.6(2)
C19 C10 C5 115.0(2)
C9 C10 C5 108.1(2)
C8 C9 C11 120.0(2)
C8 C9 C10 122.1(2)
C11 C9 C10 117.6(2)
C9 C8 C7 123.8(2)
C9 C8 C14 120.1(2)
C7 C8 C14 116.0(2)
C8 C14 C30 105.6(2)
C8 C14 C15 118.9(2)
C30 C14 C15 106.9(2)
C8 C14 C13 110.5(2)
C30 C14 C13 114.2(2)
C15 C14 C13 101.0(2)
C16 C15 C14 103.6(2)
C16 C15 H15A 111.0
C14 C15 H15A 111.0
C16 C15 H15B 111.0
C14 C15 H15B 111.0
H15A C15 H15B 109.0
O16 C16 C15 107.5(2)
O16 C16 C17 111.0(2)
C15 C16 C17 107.4(2)
O16 C16 H16 110.3
C15 C16 H16 110.3
C17 C16 H16 110.3
O16 C23 O23 108.8(2)
O16 C23 C24 108.8(2)
O23 C23 C24 103.4(2)
O16 C23 C22 112.8(2)
O23 C23 C22 107.9(2)
C24 C23 C22 114.6(2)
O26 C26 O23 122.2(3)
O26 C26 C25 128.7(3)
O23 C26 C25 109.1(2)
C29 C4 C3 108.4(2)
C29 C4 C28 107.2(3)
C3 C4 C28 107.3(2)
C29 C4 C5 114.9(2)
C3 C4 C5 109.3(2)
C28 C4 C5 109.5(2)
C6 C5 C4 114.3(2)
C6 C5 C10 110.1(2)
C4 C5 C10 115.9(2)
C6 C5 H5 105.1
C4 C5 H5 105.1
C10 C5 H5 105.1
C10 C19 H19A 109.5
C10 C19 H19B 109.5
H19A C19 H19B 109.5
C10 C19 H19C 109.5
H19A C19 H19C 109.5
H19B C19 H19C 109.5
O11 C11 C9 121.9(2)
O11 C11 C12 118.4(2)
C9 C11 C12 119.6(2)
C11 C12 C13 110.9(2)
C11 C12 H12A 109.5
C13 C12 H12A 109.5
C11 C12 H12B 109.5
C13 C12 H12B 109.5
H12A C12 H12B 108.1
C12 C13 C18 108.0(2)
C12 C13 C17 118.3(2)
C18 C13 C17 109.7(2)
C12 C13 C14 108.0(2)
C18 C13 C14 111.1(2)
C17 C13 C14 101.7(2)
C14 C30 H30A 109.5
C14 C30 H30B 109.5
H30A C30 H30B 109.5
C14 C30 H30C 109.5
H30A C30 H30C 109.5
H30B C30 H30C 109.5
C8 C7 C6 113.5(2)
C8 C7 H7A 108.9
C6 C7 H7A 108.9
C8 C7 H7B 108.9
C6 C7 H7B 108.9
H7A C7 H7B 107.7
C5 C6 C7 109.5(2)
C5 C6 H6A 109.8
C7 C6 H6A 109.8
C5 C6 H6B 109.8
C7 C6 H6B 109.8
H6A C6 H6B 108.2
C20 C17 C13 119.3(2)
C20 C17 C16 112.2(2)
C13 C17 C16 103.2(2)
C20 C17 H17 107.2
C13 C17 H17 107.2
C16 C17 H17 107.2
C21 C20 C22 111.5(2)
C21 C20 C17 112.3(2)
C22 C20 C17 106.3(2)
C21 C20 H20 108.9
C22 C20 H20 108.9
C17 C20 H20 108.9
C23 C22 C20 110.0(2)
C23 C22 H22A 109.7
C20 C22 H22A 109.7
C23 C22 H22B 109.7
C20 C22 H22B 109.7
H22A C22 H22B 108.2
C24 C25 C26 107.1(2)
C24 C25 C27 131.8(3)
C26 C25 C27 121.1(2)
C25 C24 C23 111.5(2)
C25 C24 H24 124.2
C23 C24 H24 124.2
C25 C27 H27A 109.5
C25 C27 H27B 109.5
H27A C27 H27B 109.5
C25 C27 H27C 109.5
H27A C27 H27C 109.5
H27B C27 H27C 109.5
C20 C21 H21A 109.5
C20 C21 H21B 109.5
H21A C21 H21B 109.5
C20 C21 H21C 109.5
H21A C21 H21C 109.5
H21B C21 H21C 109.5
C13 C18 H18A 109.5
C13 C18 H18B 109.5
H18A C18 H18B 109.5
C13 C18 H18C 109.5
H18A C18 H18C 109.5
H18B C18 H18C 109.5
C4 C29 H29A 109.5
C4 C29 H29B 109.5
H29A C29 H29B 109.5
C4 C29 H29C 109.5
H29A C29 H29C 109.5
H29B C29 H29C 109.5
C4 C28 H28A 109.5
C4 C28 H28B 109.5
H28A C28 H28B 109.5
C4 C28 H28C 109.5
H28A C28 H28C 109.5
H28B C28 H28C 109.5

loop_
_geom_bond_atom_site_label_1
_geom_bond_atom_site_label_2
_geom_bond_distance
O3 C3 1.210(3)
O16 C23 1.409(3)
O16 C16 1.453(3)
O23 C26 1.367(3)
O23 C23 1.468(3)
O26 C26 1.199(3)
O11 C11 1.222(3)
C3 C2 1.465(5)
C3 C4 1.535(4)
C2 C1 1.351(5)
C2 H2 0.9500
C1 C10 1.535(4)
C1 H1 0.9500
C10 C19 1.538(4)
C10 C9 1.546(4)
C10 C5 1.555(4)
C9 C8 1.350(3)
C9 C11 1.505(4)
C8 C7 1.498(4)
C8 C14 1.528(4)
C14 C30 1.545(4)
C14 C15 1.550(3)
C14 C13 1.557(3)
C15 C16 1.540(4)
C15 H15A 0.9900
C15 H15B 0.9900
C16 C17 1.554(3)
C16 H16 1.0000
C23 C24 1.483(4)
C23 C22 1.519(4)
C26 C25 1.479(4)
C4 C29 1.534(4)
C4 C28 1.535(4)
C4 C5 1.553(3)
C5 C6 1.515(4)
C5 H5 1.0000
C19 H19A 0.9800
C19 H19B 0.9800
C19 H19C 0.9800
C11 C12 1.512(4)
C12 C13 1.521(3)
C12 H12A 0.9900
C12 H12B 0.9900
C13 C18 1.541(4)
C13 C17 1.544(3)
C30 H30A 0.9800
C30 H30B 0.9800
C30 H30C 0.9800
C7 C6 1.518(4)
C7 H7A 0.9900
C7 H7B 0.9900
C6 H6A 0.9900
C6 H6B 0.9900
C17 C20 1.536(4)
C17 H17 1.0000
C20 C21 1.521(4)
C20 C22 1.528(3)
C20 H20 1.0000
C22 H22A 0.9900
C22 H22B 0.9900
C25 C24 1.327(4)
C25 C27 1.488(4)
C24 H24 0.9500
C27 H27A 0.9800
C27 H27B 0.9800
C27 H27C 0.9800
C21 H21A 0.9800
C21 H21B 0.9800
C21 H21C 0.9800
C18 H18A 0.9800
C18 H18B 0.9800
C18 H18C 0.9800
C29 H29A 0.9800
C29 H29B 0.9800
C29 H29C 0.9800
C28 H28A 0.9800
C28 H28B 0.9800
C28 H28C 0.9800

loop_
_geom_torsion_atom_site_label_1
_geom_torsion_atom_site_label_2
_geom_torsion_atom_site_label_3
_geom_torsion_atom_site_label_4
_geom_torsion
O3 C3 C2 C1 173.1(3)
C4 C3 C2 C1 -7.4(5)
C3 C2 C1 C10 -0.5(5)
C2 C1 C10 C19 -93.8(4)
C2 C1 C10 C9 147.6(3)
C2 C1 C10 C5 30.2(4)
C1 C10 C9 C8 -137.5(3)
C19 C10 C9 C8 104.3(3)
C5 C10 C9 C8 -21.1(4)
C1 C10 C9 C11 49.3(3)
C19 C10 C9 C11 -68.8(3)
C5 C10 C9 C11 165.8(2)
C11 C9 C8 C7 171.8(3)
C10 C9 C8 C7 -1.2(4)
C11 C9 C8 C14 -12.3(4)
C10 C9 C8 C14 174.7(2)
C9 C8 C14 C30 -85.3(3)
C7 C8 C14 C30 91.0(3)
C9 C8 C14 C15 154.7(3)
C7 C8 C14 C15 -29.0(3)
C9 C8 C14 C13 38.7(3)
C7 C8 C14 C13 -145.1(2)
C8 C14 C15 C16 -160.0(2)
C30 C14 C15 C16 80.7(3)
C13 C14 C15 C16 -39.0(3)
C23 O16 C16 C15 -178.8(2)
C23 O16 C16 C17 -61.5(3)
C14 C15 C16 O16 135.2(2)
C14 C15 C16 C17 15.6(3)
C16 O16 C23 O23 -91.8(2)
C16 O16 C23 C24 156.1(2)
C16 O16 C23 C22 27.8(3)
C26 O23 C23 O16 -118.7(2)
C26 O23 C23 C24 -3.2(3)
C26 O23 C23 C22 118.6(2)
C23 O23 C26 O26 -176.5(3)
C23 O23 C26 C25 3.2(3)
O3 C3 C4 C29 -70.9(4)
C2 C3 C4 C29 109.7(3)
O3 C3 C4 C28 44.6(4)
C2 C3 C4 C28 -134.9(3)
O3 C3 C4 C5 163.2(3)
C2 C3 C4 C5 -16.3(4)
C29 C4 C5 C6 56.4(3)
C3 C4 C5 C6 178.5(2)
C28 C4 C5 C6 -64.2(3)
C29 C4 C5 C10 -73.2(3)
C3 C4 C5 C10 48.9(3)
C28 C4 C5 C10 166.2(3)
C1 C10 C5 C6 173.2(2)
C19 C10 C5 C6 -67.5(3)
C9 C10 C5 C6 54.0(3)
C1 C10 C5 C4 -55.2(3)
C19 C10 C5 C4 64.1(3)
C9 C10 C5 C4 -174.4(2)
C8 C9 C11 O11 -169.0(3)
C10 C9 C11 O11 4.3(4)
C8 C9 C11 C12 8.4(4)
C10 C9 C11 C12 -178.4(3)
O11 C11 C12 C13 146.0(3)
C9 C11 C12 C13 -31.4(4)
C11 C12 C13 C18 -64.3(3)
C11 C12 C13 C17 170.5(2)
C11 C12 C13 C14 56.0(3)
C8 C14 C13 C12 -59.9(3)
C30 C14 C13 C12 59.0(3)
C15 C14 C13 C12 173.3(2)
C8 C14 C13 C18 58.4(3)
C30 C14 C13 C18 177.3(2)
C15 C14 C13 C18 -68.4(3)
C8 C14 C13 C17 175.0(2)
C30 C14 C13 C17 -66.1(3)
C15 C14 C13 C17 48.2(2)
C9 C8 C7 C6 -9.1(4)
C14 C8 C7 C6 174.8(2)
C4 C5 C6 C7 161.4(2)
C10 C5 C6 C7 -66.2(3)
C8 C7 C6 C5 41.9(3)
C12 C13 C17 C20 78.6(3)
C18 C13 C17 C20 -45.8(3)
C14 C13 C17 C20 -163.4(2)
C12 C13 C17 C16 -156.2(2)
C18 C13 C17 C16 79.4(2)
C14 C13 C17 C16 -38.2(2)
O16 C16 C17 C20 26.5(3)
C15 C16 C17 C20 143.8(2)
O16 C16 C17 C13 -103.2(2)
C15 C16 C17 C13 14.1(3)
C13 C17 C20 C21 -83.9(3)
C16 C17 C20 C21 155.3(2)
C13 C17 C20 C22 153.9(2)
C16 C17 C20 C22 33.1(3)
O16 C23 C22 C20 36.9(3)
O23 C23 C22 C20 157.1(2)
C24 C23 C22 C20 -88.3(3)
C21 C20 C22 C23 170.3(2)
C17 C20 C22 C23 -67.0(3)
O26 C26 C25 C24 177.8(3)
O23 C26 C25 C24 -1.9(3)
O26 C26 C25 C27 -0.8(5)
O23 C26 C25 C27 179.5(2)
C26 C25 C24 C23 -0.3(3)
C27 C25 C24 C23 178.1(3)
O16 C23 C24 C25 117.6(2)
O23 C23 C24 C25 2.1(3)
C22 C23 C24 C25 -115.1(3)
